data_4127202
loop_
_publ_author_name
'Powers, Ian G.'
'Andjaba, John M.'
'Luo, Xuyi'
'Mei, Jianguo'
'Uyeda, Christopher'

_publ_section_title
;
 Catalytic Azoarene Synthesis from Aryl Azides Enabled by a Dinuclear Ni
 Complex.
;
_journal_name_full 'Journal of the American Chemical Society'
_journal_paper_doi 10.1021/jacs.8b00503
_journal_year 2018
_chemical_formula_moiety '2(C46 H57 N5 Ni2), C7 H8'
_chemical_formula_sum 'C99 H122 N10 Ni4'
_chemical_formula_weight 1686.90
_space_group_crystal_system monoclinic
_space_group_IT_number 14
_space_group_name_Hall '-P 2yn'
_space_group_name_H-M_alt 'P 1 21/n 1'
_symmetry_space_group_name_Hall '-P 2yn'
_symmetry_space_group_name_H-M 'P 1 21/n 1'
_atom_sites_solution_hydrogens geom
_atom_sites_solution_primary direct
_atom_sites_solution_secondary difmap
_audit_creation_method SHELXL-2017/1
_cell_angle_alpha 90
_cell_angle_beta 98.535(3)
_cell_angle_gamma 90
_cell_formula_units_Z 2
_cell_length_a 8.6475(7)
_cell_length_b 22.8313(17)
_cell_length_c 22.7875(16)
_cell_measurement_reflns_used 9937
_cell_measurement_temperature 150(2)
_cell_measurement_theta_max 72.3239
_cell_measurement_theta_min 2.7551
_cell_volume 4449.2(6)
_computing_cell_refinement 'SAINT V8.37A (Bruker, 2016)'
_computing_data_collection 'Apex3 v2016.9-0 (Bruker, 2016)'
_computing_data_reduction 'SAINT V8.37A (Bruker, 2016)'
_computing_structure_refinement
;  
SHELXL-2016/6 (Sheldrick, 2015, 2016), 
SHELXLE Rev714 (H\"ubschle et al., 2011)
;
_computing_structure_solution 'SHELXS-97 (Sheldrick, 2008)'
_diffrn_ambient_temperature 150(2)
_diffrn_measured_fraction_theta_full 0.993
_diffrn_measured_fraction_theta_max 0.989
_diffrn_measurement_device_type 'Bruker AXS D8 Quest CMOS diffractometer'
_diffrn_measurement_method 'omega and phi scans'
_diffrn_radiation_monochromator 'laterally graded multilayer (Goebel) mirror'
_diffrn_radiation_type CuK\a
_diffrn_radiation_wavelength 1.54178
_diffrn_reflns_av_R_equivalents 0.1504
_diffrn_reflns_av_unetI/netI 0.0924
_diffrn_reflns_Laue_measured_fraction_full 0.993
_diffrn_reflns_Laue_measured_fraction_max 0.989
_diffrn_reflns_limit_h_max 10
_diffrn_reflns_limit_h_min -10
_diffrn_reflns_limit_k_max 28
_diffrn_reflns_limit_k_min 0
_diffrn_reflns_limit_l_max 28
_diffrn_reflns_limit_l_min 0
_diffrn_reflns_number 73107
_diffrn_reflns_point_group_measured_fraction_full 0.993
_diffrn_reflns_point_group_measured_fraction_max 0.989
_diffrn_reflns_theta_full 67.679
_diffrn_reflns_theta_max 72.510
_diffrn_reflns_theta_min 2.755
_diffrn_source 'I-mu-S microsource X-ray tube'
_exptl_absorpt_coefficient_mu 1.337
_exptl_absorpt_correction_T_max 0.753578
_exptl_absorpt_correction_T_min 0.299811
_exptl_absorpt_correction_type multi-scan
_exptl_absorpt_process_details
;
 TWINABS 2012/1: Krause, L., Herbst-Irmer, R., Sheldrick G.M. & Stalke D.,
 J. Appl. Cryst. 48 (2015) 3-10
;
_exptl_crystal_colour black
_exptl_crystal_density_diffrn 1.259
_exptl_crystal_description block
_exptl_crystal_F_000 1796
_exptl_crystal_size_max 0.300
_exptl_crystal_size_mid 0.200
_exptl_crystal_size_min 0.200
_refine_diff_density_max 0.750
_refine_diff_density_min -0.683
_refine_diff_density_rms 0.089
_refine_ls_extinction_method none
_refine_ls_goodness_of_fit_ref 1.032
_refine_ls_hydrogen_treatment constr
_refine_ls_matrix_type full
_refine_ls_number_parameters 544
_refine_ls_number_reflns 8851
_refine_ls_number_restraints 46
_refine_ls_restrained_S_all 1.031
_refine_ls_R_factor_all 0.0757
_refine_ls_R_factor_gt 0.0685
_refine_ls_shift/su_max 0.000
_refine_ls_shift/su_mean 0.000
_refine_ls_structure_factor_coef Fsqd
_refine_ls_weighting_details 'w=1/[\s^2^(Fo^2^)+(0.1116P)^2^] where P=(Fo^2^+2Fc^2^)/3'
_refine_ls_weighting_scheme calc
_refine_ls_wR_factor_gt 0.1730
_refine_ls_wR_factor_ref 0.1773
_reflns_Friedel_coverage 0.000
_reflns_number_gt 7121
_reflns_number_total 8851
_reflns_threshold_expression 'I > 2\s(I)'
_cod_data_source_file ja8b00503_si_002.cif
_cod_data_source_block IP598_0m
_cod_database_code 4127202
_shelx_shelxl_version_number 2017/1
_shelx_space_group_comment
;
The symmetry employed for this shelxl refinement is uniquely defined
by the following loop, which should always be used as a source of
symmetry information in preference to the above space-group names.
They are only intended as comments.
;
_shelx_estimated_absorpt_t_min 0.690
_shelx_estimated_absorpt_t_max 0.776

loop_
_space_group_symop_operation_xyz
'x, y, z'
'-x+1/2, y+1/2, -z+1/2'
'-x, -y, -z'
'x-1/2, -y-1/2, z-1/2'

loop_
_atom_site_label
_atom_site_type_symbol
_atom_site_fract_x
_atom_site_fract_y
_atom_site_fract_z
_atom_site_U_iso_or_equiv
_atom_site_adp_type
_atom_site_occupancy
_atom_site_site_symmetry_order
_atom_site_calc_flag
_atom_site_refinement_flags_posn
_atom_site_refinement_flags_adp
_atom_site_refinement_flags_occupancy
_atom_site_disorder_assembly
_atom_site_disorder_group
Ni1 Ni 0.57386(7) 0.37729(2) 0.27668(2) 0.02867(17) Uani 1 1 d . . . . .
Ni2 Ni 0.60506(7) 0.30755(2) 0.35250(2) 0.02936(17) Uani 1 1 d . . . . .
N1 N 0.6614(3) 0.26909(13) 0.42741(12) 0.0304(6) Uani 1 1 d . . . . .
N2 N 0.4958(3) 0.35764(12) 0.39942(11) 0.0283(6) Uani 1 1 d . . . . .
N3 N 0.4661(3) 0.42613(12) 0.32524(11) 0.0277(6) Uani 1 1 d . . . . .
N4 N 0.5836(3) 0.44883(12) 0.23403(11) 0.0281(6) Uani 1 1 d . . . . .
N5 N 0.5938(4) 0.29997(13) 0.27439(12) 0.0331(6) Uani 1 1 d . . . . .
C1 C 0.6013(5) 0.25801(19) 0.53007(15) 0.0419(9) Uani 1 1 d . . . . .
H1A H 0.546483 0.220373 0.525079 0.063 Uiso 1 1 calc R U . . .
H1B H 0.553388 0.282610 0.557669 0.063 Uiso 1 1 calc R U . . .
H1C H 0.711552 0.251301 0.545965 0.063 Uiso 1 1 calc R U . . .
C2 C 0.5901(4) 0.28814(16) 0.47131(14) 0.0315(7) Uani 1 1 d . . . . .
C3 C 0.5058(4) 0.34212(15) 0.45821(13) 0.0291(7) Uani 1 1 d . . . . .
C4 C 0.4463(4) 0.37929(16) 0.49780(14) 0.0344(8) Uani 1 1 d . . . . .
H4 H 0.444914 0.367256 0.537633 0.041 Uiso 1 1 calc R U . . .
C5 C 0.3890(4) 0.43379(17) 0.47904(15) 0.0348(8) Uani 1 1 d . . . . .
H5 H 0.345632 0.458595 0.505840 0.042 Uiso 1 1 calc R U . . .
C6 C 0.3945(4) 0.45292(16) 0.42054(14) 0.0312(7) Uani 1 1 d . . . . .
C7 C 0.4525(4) 0.41200(15) 0.38166(13) 0.0283(7) Uani 1 1 d . . . . .
C8 C 0.3555(4) 0.50932(16) 0.39749(15) 0.0359(8) Uani 1 1 d . . . . .
H8 H 0.310317 0.537161 0.420890 0.043 Uiso 1 1 calc R U . . .
C9 C 0.3825(4) 0.52426(16) 0.34125(15) 0.0335(7) Uani 1 1 d . . . . .
H9 H 0.358793 0.562658 0.326540 0.040 Uiso 1 1 calc R U . . .
C10 C 0.4445(4) 0.48306(15) 0.30585(13) 0.0298(7) Uani 1 1 d . . . . .
C11 C 0.5005(4) 0.49302(15) 0.25077(13) 0.0304(7) Uani 1 1 d . . . . .
C12 C 0.4751(5) 0.54904(17) 0.21723(16) 0.0396(8) Uani 1 1 d . . . . .
H12A H 0.571428 0.560119 0.202155 0.059 Uiso 1 1 calc R U . . .
H12B H 0.446658 0.579866 0.243585 0.059 Uiso 1 1 calc R U . . .
H12C H 0.390585 0.544009 0.183872 0.059 Uiso 1 1 calc R U . . .
C13 C 0.7506(4) 0.21617(16) 0.43006(14) 0.0322(7) Uani 1 1 d . . . . .
C14 C 0.9141(5) 0.22112(17) 0.43646(16) 0.0383(8) Uani 1 1 d . . . . .
C15 C 1.0017(5) 0.1704(2) 0.43327(18) 0.0476(10) Uani 1 1 d . . . . .
H15 H 1.112559 0.172736 0.438031 0.057 Uiso 1 1 calc R U . . .
C16 C 0.9286(5) 0.1167(2) 0.42322(16) 0.0461(10) Uani 1 1 d . . . . .
H16 H 0.989597 0.082413 0.420938 0.055 Uiso 1 1 calc R U . . .
C17 C 0.7691(6) 0.11262(18) 0.41654(16) 0.0448(10) Uani 1 1 d . . . . .
H17 H 0.721042 0.075373 0.409447 0.054 Uiso 1 1 calc R U . . .
C18 C 0.6757(5) 0.16187(16) 0.41992(15) 0.0363(8) Uani 1 1 d . . . . .
C19 C 0.4983(5) 0.15607(18) 0.41171(19) 0.0447(9) Uani 1 1 d . . . . .
H19 H 0.453660 0.195169 0.419678 0.054 Uiso 1 1 calc R U . . .
C20 C 0.4471(6) 0.1127(2) 0.4548(3) 0.0673(14) Uani 1 1 d . . . . .
H20A H 0.332669 0.110166 0.448621 0.101 Uiso 1 1 calc R U . . .
H20B H 0.483924 0.125584 0.495498 0.101 Uiso 1 1 calc R U . . .
H20C H 0.491256 0.074113 0.448318 0.101 Uiso 1 1 calc R U . . .
C21 C 0.4355(8) 0.1389(3) 0.3480(2) 0.0811(18) Uani 1 1 d . . . . .
H21A H 0.468159 0.168106 0.320772 0.122 Uiso 1 1 calc R U . . .
H21B H 0.321044 0.137249 0.342952 0.122 Uiso 1 1 calc R U . . .
H21C H 0.476844 0.100448 0.339321 0.122 Uiso 1 1 calc R U . . .
C22 C 0.9960(5) 0.2799(2) 0.4467(2) 0.0526(11) Uani 1 1 d . . . . .
H22 H 0.912894 0.310567 0.444833 0.063 Uiso 1 1 calc R U . . .
C23 C 1.0929(8) 0.2835(3) 0.5076(2) 0.0848(19) Uani 1 1 d . . . . .
H23A H 1.174593 0.253373 0.511167 0.127 Uiso 1 1 calc R U . . .
H23B H 1.025558 0.277120 0.537955 0.127 Uiso 1 1 calc R U . . .
H23C H 1.141483 0.322264 0.512962 0.127 Uiso 1 1 calc R U . . .
C24 C 1.0960(9) 0.2946(3) 0.3996(2) 0.089(2) Uani 1 1 d . . . . .
H24A H 1.032937 0.291597 0.360262 0.133 Uiso 1 1 calc R U . . .
H24B H 1.183927 0.267179 0.402273 0.133 Uiso 1 1 calc R U . . .
H24C H 1.136035 0.334659 0.405736 0.133 Uiso 1 1 calc R U . . .
C25 C 0.6552(4) 0.45127(14) 0.18125(14) 0.0283(7) Uani 1 1 d . . . . .
C26 C 0.5666(5) 0.44343(15) 0.12491(15) 0.0333(7) Uani 1 1 d . . . . .
C27 C 0.6455(5) 0.44440(18) 0.07600(15) 0.0416(9) Uani 1 1 d . . . . .
H27 H 0.588189 0.439636 0.037385 0.050 Uiso 1 1 calc R U . . .
C28 C 0.8062(5) 0.45218(19) 0.08241(18) 0.0460(10) Uani 1 1 d . . . . .
H28 H 0.857068 0.454247 0.048272 0.055 Uiso 1 1 calc R U . . .
C29 C 0.8926(5) 0.45695(19) 0.13841(17) 0.0443(9) Uani 1 1 d . . . . .
H29 H 1.003101 0.460676 0.142568 0.053 Uiso 1 1 calc R U . . .
C30 C 0.8186(5) 0.45632(18) 0.18883(16) 0.0391(8) Uani 1 1 d . . . . .
C31 C 0.9153(5) 0.4609(2) 0.25045(18) 0.0557(12) Uani 1 1 d . . . . .
H31 H 0.846171 0.447993 0.279527 0.067 Uiso 1 1 calc R U . . .
C32 C 0.9646(11) 0.5215(3) 0.2665(3) 0.112(3) Uani 1 1 d . . . . .
H32A H 1.038746 0.534902 0.240781 0.167 Uiso 1 1 calc R U . . .
H32B H 1.014785 0.522664 0.307994 0.167 Uiso 1 1 calc R U . . .
H32C H 0.872810 0.547260 0.261450 0.167 Uiso 1 1 calc R U . . .
C33 C 1.0548(9) 0.4206(3) 0.2583(3) 0.096(2) Uani 1 1 d . . . . .
H33A H 1.020472 0.380471 0.248335 0.144 Uiso 1 1 calc R U . . .
H33B H 1.106266 0.422155 0.299548 0.144 Uiso 1 1 calc R U . . .
H33C H 1.128560 0.433108 0.231944 0.144 Uiso 1 1 calc R U . . .
C34 C 0.3937(5) 0.42973(17) 0.11774(15) 0.0377(8) Uani 1 1 d . . . . .
H34 H 0.355963 0.438888 0.156122 0.045 Uiso 1 1 calc R U . . .
C35 C 0.3668(7) 0.36432(19) 0.1051(2) 0.0597(12) Uani 1 1 d . . . . .
H35A H 0.256475 0.354863 0.105632 0.089 Uiso 1 1 calc R U . . .
H35B H 0.432151 0.341323 0.135563 0.089 Uiso 1 1 calc R U . . .
H35C H 0.394564 0.354923 0.066012 0.089 Uiso 1 1 calc R U . . .
C36 C 0.2964(5) 0.4657(2) 0.06886(18) 0.0475(10) Uani 1 1 d . . . . .
H36A H 0.334095 0.458684 0.030993 0.071 Uiso 1 1 calc R U . . .
H36B H 0.306432 0.507457 0.078795 0.071 Uiso 1 1 calc R U . . .
H36C H 0.186341 0.454094 0.065523 0.071 Uiso 1 1 calc R U . . .
C37 C 0.5099(4) 0.25865(15) 0.23700(14) 0.0310(7) Uani 1 1 d . . . . .
C38 C 0.3459(5) 0.25782(19) 0.23363(17) 0.0428(9) Uani 1 1 d . . . . .
H38 H 0.296927 0.285583 0.255886 0.051 Uiso 1 1 calc R U . . .
C39 C 0.2548(5) 0.2178(2) 0.1989(2) 0.0506(10) Uani 1 1 d . . . . .
H39 H 0.144564 0.217720 0.197821 0.061 Uiso 1 1 calc R U . . .
C40 C 0.3244(5) 0.1778(2) 0.16562(19) 0.0473(10) Uani 1 1 d . . . . .
H40 H 0.262654 0.150181 0.141240 0.057 Uiso 1 1 calc R U . . .
C41 C 0.4852(5) 0.17844(17) 0.16829(17) 0.0392(8) Uani 1 1 d . . . . .
H41 H 0.531670 0.150693 0.145214 0.047 Uiso 1 1 calc R U . . .
C42 C 0.5826(4) 0.21773(15) 0.20309(14) 0.0311(7) Uani 1 1 d . . . . .
C43 C 0.7599(4) 0.21714(16) 0.20301(15) 0.0327(7) Uani 1 1 d . . . . .
C44 C 0.8106(5) 0.27538(18) 0.17848(19) 0.0448(9) Uani 1 1 d . . . . .
H44A H 0.924273 0.275369 0.179302 0.067 Uiso 1 1 calc R U . . .
H44B H 0.781241 0.307678 0.202916 0.067 Uiso 1 1 calc R U . . .
H44C H 0.758869 0.280370 0.137524 0.067 Uiso 1 1 calc R U . . .
C45 C 0.8451(5) 0.20603(19) 0.26667(16) 0.0432(9) Uani 1 1 d . . . . .
H45A H 0.957380 0.201336 0.265756 0.065 Uiso 1 1 calc R U . . .
H45B H 0.803808 0.170352 0.282539 0.065 Uiso 1 1 calc R U . . .
H45C H 0.828113 0.239378 0.292030 0.065 Uiso 1 1 calc R U . . .
C46 C 0.8096(5) 0.16808(19) 0.16385(18) 0.0434(9) Uani 1 1 d . . . . .
H46A H 0.759895 0.174054 0.122768 0.065 Uiso 1 1 calc R U . . .
H46B H 0.777159 0.130178 0.178124 0.065 Uiso 1 1 calc R U . . .
H46C H 0.923522 0.168638 0.165627 0.065 Uiso 1 1 calc R U . . .
C47 C 0.0128(10) 0.5388(3) 0.4712(3) 0.069(3) Uani 0.5 1 d DG . P A -1
H47 H -0.015529 0.558875 0.434726 0.083 Uiso 0.5 1 calc R U P A -1
C48 C 0.1096(10) 0.5657(3) 0.5176(4) 0.082(3) Uani 0.5 1 d G . P A -1
H48 H 0.147536 0.604168 0.512762 0.098 Uiso 0.5 1 calc R U P A -1
C49 C 0.1510(11) 0.5363(5) 0.5710(4) 0.108(8) Uani 0.5 1 d G . P A -1
H49 H 0.217250 0.554656 0.602708 0.130 Uiso 0.5 1 calc R U P A -1
C50 C 0.0956(10) 0.4800(5) 0.5781(3) 0.091(4) Uani 0.5 1 d G . P A -1
H50 H 0.123901 0.459850 0.614618 0.109 Uiso 0.5 1 calc R U P A -1
C51 C -0.0013(10) 0.4530(3) 0.5317(3) 0.082(4) Uani 0.5 1 d DG . P A -1
H51 H -0.039164 0.414556 0.536584 0.098 Uiso 0.5 1 calc R U P A -1
C52 C -0.0427(10) 0.4825(3) 0.4783(3) 0.0540(19) Uani 0.5 1 d G . P A -1
C53 C -0.1511(18) 0.4546(7) 0.4314(6) 0.096(7) Uani 0.5 1 d D . P A -1
H53A H -0.214042 0.484761 0.408302 0.144 Uiso 0.5 1 calc R U P A -1
H53B H -0.220019 0.427942 0.449029 0.144 Uiso 0.5 1 calc R U P A -1
H53C H -0.091988 0.432564 0.405230 0.144 Uiso 0.5 1 calc R U P A -1

loop_
_atom_site_aniso_label
_atom_site_aniso_U_11
_atom_site_aniso_U_22
_atom_site_aniso_U_33
_atom_site_aniso_U_23
_atom_site_aniso_U_13
_atom_site_aniso_U_12
Ni1 0.0392(3) 0.0271(3) 0.0222(3) 0.0001(2) 0.0125(2) 0.0034(2)
Ni2 0.0389(3) 0.0294(3) 0.0220(3) 0.0015(2) 0.0116(2) 0.0046(2)
N1 0.0349(15) 0.0334(15) 0.0245(12) 0.0013(11) 0.0097(11) 0.0016(12)
N2 0.0373(15) 0.0301(14) 0.0199(11) 0.0017(10) 0.0127(11) 0.0013(12)
N3 0.0367(15) 0.0267(14) 0.0220(11) 0.0026(10) 0.0116(11) 0.0042(12)
N4 0.0380(15) 0.0272(14) 0.0203(11) -0.0001(10) 0.0087(11) -0.0014(12)
N5 0.0419(16) 0.0311(15) 0.0289(13) 0.0006(11) 0.0142(12) 0.0077(13)
C1 0.055(2) 0.046(2) 0.0259(15) 0.0064(15) 0.0120(16) 0.0044(18)
C2 0.0360(18) 0.0331(18) 0.0263(14) 0.0005(13) 0.0078(13) -0.0013(14)
C3 0.0315(16) 0.0342(18) 0.0232(14) 0.0012(12) 0.0088(12) -0.0024(14)
C4 0.0391(19) 0.041(2) 0.0250(14) -0.0032(13) 0.0130(14) -0.0055(16)
C5 0.0388(19) 0.038(2) 0.0305(16) -0.0078(14) 0.0159(14) 0.0002(15)
C6 0.0314(17) 0.0354(19) 0.0284(15) -0.0070(13) 0.0099(13) -0.0011(14)
C7 0.0294(16) 0.0338(18) 0.0230(14) -0.0022(12) 0.0085(12) -0.0018(13)
C8 0.0422(19) 0.0351(19) 0.0336(16) -0.0059(14) 0.0156(15) 0.0038(15)
C9 0.0395(19) 0.0300(18) 0.0320(16) -0.0020(13) 0.0082(14) 0.0040(15)
C10 0.0341(17) 0.0310(17) 0.0250(14) -0.0018(12) 0.0070(13) 0.0021(14)
C11 0.0385(18) 0.0301(18) 0.0230(14) -0.0027(12) 0.0056(13) -0.0033(14)
C12 0.053(2) 0.035(2) 0.0323(16) 0.0026(14) 0.0106(16) 0.0028(17)
C13 0.0406(19) 0.0320(18) 0.0250(14) 0.0068(13) 0.0079(13) 0.0070(15)
C14 0.040(2) 0.042(2) 0.0338(16) 0.0035(15) 0.0077(15) 0.0047(17)
C15 0.041(2) 0.061(3) 0.041(2) 0.0061(18) 0.0098(17) 0.015(2)
C16 0.059(3) 0.051(3) 0.0312(17) 0.0085(16) 0.0162(17) 0.020(2)
C17 0.067(3) 0.034(2) 0.0344(17) 0.0080(15) 0.0107(18) 0.0060(19)
C18 0.048(2) 0.0306(19) 0.0310(16) 0.0079(14) 0.0094(15) 0.0044(16)
C19 0.047(2) 0.034(2) 0.053(2) 0.0114(17) 0.0057(18) -0.0036(17)
C20 0.056(3) 0.063(3) 0.087(4) 0.030(3) 0.020(3) -0.002(2)
C21 0.076(4) 0.101(5) 0.060(3) 0.015(3) -0.011(3) -0.029(3)
C22 0.038(2) 0.052(3) 0.067(3) 0.003(2) 0.004(2) 0.0000(19)
C23 0.101(5) 0.105(5) 0.049(3) -0.017(3) 0.010(3) -0.038(4)
C24 0.111(5) 0.101(5) 0.052(3) 0.007(3) 0.004(3) -0.055(4)
C25 0.0379(17) 0.0248(16) 0.0243(14) 0.0027(12) 0.0119(13) 0.0006(13)
C26 0.045(2) 0.0288(18) 0.0262(14) -0.0011(12) 0.0074(14) -0.0011(15)
C27 0.058(2) 0.043(2) 0.0250(15) -0.0038(14) 0.0116(16) -0.0057(18)
C28 0.056(2) 0.051(2) 0.0358(18) -0.0001(17) 0.0235(18) 0.002(2)
C29 0.040(2) 0.054(2) 0.0417(19) 0.0103(17) 0.0160(17) 0.0040(19)
C30 0.042(2) 0.045(2) 0.0325(17) 0.0066(15) 0.0118(15) -0.0012(17)
C31 0.039(2) 0.089(4) 0.038(2) 0.010(2) 0.0031(17) -0.009(2)
C32 0.156(7) 0.083(5) 0.075(4) -0.032(3) -0.051(5) 0.043(5)
C33 0.098(5) 0.067(4) 0.103(5) -0.002(3) -0.051(4) 0.006(3)
C34 0.044(2) 0.044(2) 0.0261(15) -0.0002(14) 0.0103(15) -0.0102(17)
C35 0.074(3) 0.041(2) 0.061(3) 0.007(2) 0.000(2) -0.016(2)
C36 0.043(2) 0.055(3) 0.044(2) 0.0055(18) 0.0034(17) -0.0057(19)
C37 0.0409(19) 0.0300(18) 0.0237(13) 0.0039(13) 0.0098(13) 0.0023(14)
C38 0.044(2) 0.047(2) 0.0408(19) -0.0001(17) 0.0166(17) 0.0068(18)
C39 0.037(2) 0.059(3) 0.056(2) 0.005(2) 0.0066(18) -0.0035(19)
C40 0.052(2) 0.044(2) 0.044(2) 0.0028(17) 0.0022(18) -0.0100(19)
C41 0.050(2) 0.0307(19) 0.0373(18) -0.0031(15) 0.0087(16) -0.0005(16)
C42 0.0401(19) 0.0268(17) 0.0272(14) 0.0005(12) 0.0080(14) 0.0005(14)
C43 0.0367(18) 0.0318(18) 0.0315(15) -0.0036(13) 0.0112(14) 0.0033(15)
C44 0.048(2) 0.044(2) 0.047(2) 0.0016(17) 0.0213(18) -0.0008(18)
C45 0.044(2) 0.054(2) 0.0326(17) -0.0037(16) 0.0076(16) 0.0107(18)
C46 0.045(2) 0.045(2) 0.042(2) -0.0095(17) 0.0127(17) 0.0069(18)
C47 0.065(7) 0.055(4) 0.099(7) -0.017(4) 0.048(6) 0.000(4)
C48 0.072(6) 0.071(7) 0.115(7) -0.035(5) 0.053(6) -0.010(5)
C49 0.076(15) 0.149(10) 0.108(9) -0.022(8) 0.044(8) 0.003(8)
C50 0.066(6) 0.149(10) 0.065(5) -0.001(6) 0.032(5) 0.015(6)
C51 0.064(8) 0.120(9) 0.066(5) 0.010(5) 0.028(5) 0.021(6)
C52 0.051(4) 0.056(4) 0.057(4) -0.015(3) 0.018(3) -0.001(3)
C53 0.058(12) 0.134(12) 0.096(9) -0.070(9) 0.013(8) -0.004(7)

loop_
_atom_type_symbol
_atom_type_description
_atom_type_scat_dispersion_real
_atom_type_scat_dispersion_imag
_atom_type_scat_source
C C 0.0181 0.0091 'International Tables Vol C Tables 4.2.6.8 and 6.1.1.4'
H H 0.0000 0.0000 'International Tables Vol C Tables 4.2.6.8 and 6.1.1.4'
N N 0.0311 0.0180 'International Tables Vol C Tables 4.2.6.8 and 6.1.1.4'
Ni Ni -3.0029 0.5091 'International Tables Vol C Tables 4.2.6.8 and 6.1.1.4'

loop_
_geom_angle_atom_site_label_1
_geom_angle_atom_site_label_2
_geom_angle_atom_site_label_3
_geom_angle
N5 Ni1 N3 130.98(12)
N5 Ni1 N4 145.49(12)
N3 Ni1 N4 81.81(11)
N5 Ni1 Ni2 48.91(9)
N3 Ni1 Ni2 88.98(8)
N4 Ni1 Ni2 161.99(9)
N5 Ni2 N2 131.41(13)
N5 Ni2 N1 144.72(13)
N2 Ni2 N1 81.79(12)
N5 Ni2 Ni1 48.86(9)
N2 Ni2 Ni1 89.63(8)
N1 Ni2 Ni1 163.16(10)
C2 N1 C13 123.7(3)
C2 N1 Ni2 115.9(2)
C13 N1 Ni2 119.3(2)
C7 N2 C3 120.4(3)
C7 N2 Ni2 121.6(2)
C3 N2 Ni2 115.2(2)
C7 N3 C10 120.4(3)
C7 N3 Ni1 122.2(2)
C10 N3 Ni1 114.8(2)
C11 N4 C25 122.1(3)
C11 N4 Ni1 115.9(2)
C25 N4 Ni1 121.2(2)
C37 N5 Ni1 130.1(2)
C37 N5 Ni2 128.5(2)
Ni1 N5 Ni2 82.22(12)
C2 C1 H1A 109.5
C2 C1 H1B 109.5
H1A C1 H1B 109.5
C2 C1 H1C 109.5
H1A C1 H1C 109.5
H1B C1 H1C 109.5
N1 C2 C3 113.7(3)
N1 C2 C1 123.3(3)
C3 C2 C1 122.9(3)
N2 C3 C4 119.9(3)
N2 C3 C2 112.3(3)
C4 C3 C2 127.7(3)
C5 C4 C3 119.9(3)
C5 C4 H4 120.1
C3 C4 H4 120.1
C4 C5 C6 120.7(3)
C4 C5 H5 119.7
C6 C5 H5 119.7
C5 C6 C8 126.5(3)
C5 C6 C7 116.6(3)
C8 C6 C7 116.9(3)
N2 C7 N3 116.7(3)
N2 C7 C6 121.7(3)
N3 C7 C6 121.6(3)
C9 C8 C6 120.5(3)
C9 C8 H8 119.8
C6 C8 H8 119.8
C8 C9 C10 120.2(3)
C8 C9 H9 119.9
C10 C9 H9 119.9
N3 C10 C9 119.7(3)
N3 C10 C11 112.6(3)
C9 C10 C11 127.5(3)
N4 C11 C10 113.6(3)
N4 C11 C12 123.4(3)
C10 C11 C12 123.0(3)
C11 C12 H12A 109.5
C11 C12 H12B 109.5
H12A C12 H12B 109.5
C11 C12 H12C 109.5
H12A C12 H12C 109.5
H12B C12 H12C 109.5
C18 C13 C14 121.5(3)
C18 C13 N1 120.5(3)
C14 C13 N1 117.7(3)
C15 C14 C13 118.4(4)
C15 C14 C22 119.8(4)
C13 C14 C22 121.8(4)
C16 C15 C14 120.5(4)
C16 C15 H15 119.8
C14 C15 H15 119.8
C17 C16 C15 120.5(4)
C17 C16 H16 119.8
C15 C16 H16 119.8
C16 C17 C18 121.5(4)
C16 C17 H17 119.3
C18 C17 H17 119.3
C17 C18 C13 117.7(4)
C17 C18 C19 120.3(4)
C13 C18 C19 122.0(3)
C20 C19 C18 111.4(4)
C20 C19 C21 110.7(4)
C18 C19 C21 110.5(4)
C20 C19 H19 108.0
C18 C19 H19 108.0
C21 C19 H19 108.0
C19 C20 H20A 109.5
C19 C20 H20B 109.5
H20A C20 H20B 109.5
C19 C20 H20C 109.5
H20A C20 H20C 109.5
H20B C20 H20C 109.5
C19 C21 H21A 109.5
C19 C21 H21B 109.5
H21A C21 H21B 109.5
C19 C21 H21C 109.5
H21A C21 H21C 109.5
H21B C21 H21C 109.5
C24 C22 C23 109.9(5)
C24 C22 C14 113.0(4)
C23 C22 C14 111.8(4)
C24 C22 H22 107.3
C23 C22 H22 107.3
C14 C22 H22 107.3
C22 C23 H23A 109.5
C22 C23 H23B 109.5
H23A C23 H23B 109.5
C22 C23 H23C 109.5
H23A C23 H23C 109.5
H23B C23 H23C 109.5
C22 C24 H24A 109.5
C22 C24 H24B 109.5
H24A C24 H24B 109.5
C22 C24 H24C 109.5
H24A C24 H24C 109.5
H24B C24 H24C 109.5
C30 C25 C26 121.7(3)
C30 C25 N4 116.9(3)
C26 C25 N4 121.1(3)
C27 C26 C25 117.6(3)
C27 C26 C34 120.8(3)
C25 C26 C34 121.4(3)
C28 C27 C26 121.4(4)
C28 C27 H27 119.3
C26 C27 H27 119.3
C29 C28 C27 120.2(4)
C29 C28 H28 119.9
C27 C28 H28 119.9
C28 C29 C30 120.5(4)
C28 C29 H29 119.8
C30 C29 H29 119.8
C29 C30 C25 118.4(4)
C29 C30 C31 120.0(4)
C25 C30 C31 121.5(3)
C32 C31 C33 110.2(5)
C32 C31 C30 112.9(4)
C33 C31 C30 112.8(4)
C32 C31 H31 106.8
C33 C31 H31 106.8
C30 C31 H31 106.8
C31 C32 H32A 109.5
C31 C32 H32B 109.5
H32A C32 H32B 109.5
C31 C32 H32C 109.5
H32A C32 H32C 109.5
H32B C32 H32C 109.5
C31 C33 H33A 109.5
C31 C33 H33B 109.5
H33A C33 H33B 109.5
C31 C33 H33C 109.5
H33A C33 H33C 109.5
H33B C33 H33C 109.5
C26 C34 C36 113.3(3)
C26 C34 C35 110.0(4)
C36 C34 C35 109.5(3)
C26 C34 H34 107.9
C36 C34 H34 107.9
C35 C34 H34 107.9
C34 C35 H35A 109.5
C34 C35 H35B 109.5
H35A C35 H35B 109.5
C34 C35 H35C 109.5
H35A C35 H35C 109.5
H35B C35 H35C 109.5
C34 C36 H36A 109.5
C34 C36 H36B 109.5
H36A C36 H36B 109.5
C34 C36 H36C 109.5
H36A C36 H36C 109.5
H36B C36 H36C 109.5
N5 C37 C38 117.9(3)
N5 C37 C42 123.0(3)
C38 C37 C42 119.1(3)
C39 C38 C37 121.7(4)
C39 C38 H38 119.1
C37 C38 H38 119.1
C38 C39 C40 119.7(4)
C38 C39 H39 120.1
C40 C39 H39 120.1
C39 C40 C41 119.1(4)
C39 C40 H40 120.5
C41 C40 H40 120.5
C40 C41 C42 123.4(4)
C40 C41 H41 118.3
C42 C41 H41 118.3
C41 C42 C37 117.0(3)
C41 C42 C43 120.9(3)
C37 C42 C43 122.1(3)
C44 C43 C46 107.6(3)
C44 C43 C42 109.5(3)
C46 C43 C42 111.9(3)
C44 C43 C45 111.2(3)
C46 C43 C45 106.9(3)
C42 C43 C45 109.7(3)
C43 C44 H44A 109.5
C43 C44 H44B 109.5
H44A C44 H44B 109.5
C43 C44 H44C 109.5
H44A C44 H44C 109.5
H44B C44 H44C 109.5
C43 C45 H45A 109.5
C43 C45 H45B 109.5
H45A C45 H45B 109.5
C43 C45 H45C 109.5
H45A C45 H45C 109.5
H45B C45 H45C 109.5
C43 C46 H46A 109.5
C43 C46 H46B 109.5
H46A C46 H46B 109.5
C43 C46 H46C 109.5
H46A C46 H46C 109.5
H46B C46 H46C 109.5
C48 C47 C52 120.0
C48 C47 H47 120.0
C52 C47 H47 120.0
C49 C48 C47 120.0
C49 C48 H48 120.0
C47 C48 H48 120.0
C48 C49 C50 120.0
C48 C49 H49 120.0
C50 C49 H49 120.0
C51 C50 C49 120.0
C51 C50 H50 120.0
C49 C50 H50 120.0
C50 C51 C52 120.0
C50 C51 H51 120.0
C52 C51 H51 120.0
C51 C52 C47 120.0
C51 C52 C53 119.1(6)
C47 C52 C53 120.8(6)
C52 C53 H53A 109.5
C52 C53 H53B 109.5
H53A C53 H53B 109.5
C52 C53 H53C 109.5
H53A C53 H53C 109.5
H53B C53 H53C 109.5

loop_
_geom_bond_atom_site_label_1
_geom_bond_atom_site_label_2
_geom_bond_distance
Ni1 N5 1.775(3)
Ni1 N3 1.909(3)
Ni1 N4 1.909(3)
Ni1 Ni2 2.3355(7)
Ni2 N5 1.777(3)
Ni2 N2 1.909(3)
Ni2 N1 1.917(3)
N1 C2 1.324(4)
N1 C13 1.430(4)
N2 C7 1.341(4)
N2 C3 1.376(4)
N3 C7 1.347(4)
N3 C10 1.377(4)
N4 C11 1.327(4)
N4 C25 1.433(4)
N5 C37 1.399(5)
C1 C2 1.496(4)
C1 H1A 0.9800
C1 H1B 0.9800
C1 H1C 0.9800
C2 C3 1.440(5)
C3 C4 1.392(5)
C4 C5 1.383(5)
C4 H4 0.9500
C5 C6 1.410(5)
C5 H5 0.9500
C6 C8 1.413(5)
C6 C7 1.429(5)
C8 C9 1.379(5)
C8 H8 0.9500
C9 C10 1.397(5)
C9 H9 0.9500
C10 C11 1.429(4)
C11 C12 1.490(5)
C12 H12A 0.9800
C12 H12B 0.9800
C12 H12C 0.9800
C13 C18 1.402(5)
C13 C14 1.404(5)
C14 C15 1.391(6)
C14 C22 1.518(6)
C15 C16 1.383(7)
C15 H15 0.9500
C16 C17 1.368(7)
C16 H16 0.9500
C17 C18 1.393(6)
C17 H17 0.9500
C18 C19 1.523(6)
C19 C20 1.507(6)
C19 C21 1.524(7)
C19 H19 1.0000
C20 H20A 0.9800
C20 H20B 0.9800
C20 H20C 0.9800
C21 H21A 0.9800
C21 H21B 0.9800
C21 H21C 0.9800
C22 C24 1.513(8)
C22 C23 1.513(7)
C22 H22 1.0000
C23 H23A 0.9800
C23 H23B 0.9800
C23 H23C 0.9800
C24 H24A 0.9800
C24 H24B 0.9800
C24 H24C 0.9800
C25 C30 1.403(5)
C25 C26 1.406(5)
C26 C27 1.391(5)
C26 C34 1.512(6)
C27 C28 1.387(6)
C27 H27 0.9500
C28 C29 1.384(6)
C28 H28 0.9500
C29 C30 1.396(5)
C29 H29 0.9500
C30 C31 1.528(5)
C31 C32 1.479(8)
C31 C33 1.506(8)
C31 H31 1.0000
C32 H32A 0.9800
C32 H32B 0.9800
C32 H32C 0.9800
C33 H33A 0.9800
C33 H33B 0.9800
C33 H33C 0.9800
C34 C36 1.532(5)
C34 C35 1.532(6)
C34 H34 1.0000
C35 H35A 0.9800
C35 H35B 0.9800
C35 H35C 0.9800
C36 H36A 0.9800
C36 H36B 0.9800
C36 H36C 0.9800
C37 C38 1.409(5)
C37 C42 1.417(5)
C38 C39 1.378(6)
C38 H38 0.9500
C39 C40 1.381(7)
C39 H39 0.9500
C40 C41 1.383(6)
C40 H40 0.9500
C41 C42 1.395(5)
C41 H41 0.9500
C42 C43 1.534(5)
C43 C44 1.532(5)
C43 C46 1.533(5)
C43 C45 1.547(5)
C44 H44A 0.9800
C44 H44B 0.9800
C44 H44C 0.9800
C45 H45A 0.9800
C45 H45B 0.9800
C45 H45C 0.9800
C46 H46A 0.9800
C46 H46B 0.9800
C46 H46C 0.9800
C47 C48 1.3900
C47 C52 1.3900
C47 H47 0.9500
C48 C49 1.3900
C48 H48 0.9500
C49 C50 1.3900
C49 H49 0.9500
C50 C51 1.3900
C50 H50 0.9500
C51 C52 1.3900
C51 H51 0.9500
C52 C53 1.459(12)
C53 H53A 0.9800
C53 H53B 0.9800
C53 H53C 0.9800

loop_
_geom_torsion_atom_site_label_1
_geom_torsion_atom_site_label_2
_geom_torsion_atom_site_label_3
_geom_torsion_atom_site_label_4
_geom_torsion
N3 Ni1 N5 C37 97.0(3)
N4 Ni1 N5 C37 -61.6(4)
Ni2 Ni1 N5 C37 134.9(3)
N3 Ni1 N5 Ni2 -37.9(2)
N4 Ni1 N5 Ni2 163.51(18)
N2 Ni2 N5 C37 -97.7(3)
N1 Ni2 N5 C37 58.8(4)
Ni1 Ni2 N5 C37 -136.3(4)
N2 Ni2 N5 Ni1 38.6(2)
N1 Ni2 N5 Ni1 -164.94(18)
C13 N1 C2 C3 -179.3(3)
Ni2 N1 C2 C3 -11.7(4)
C13 N1 C2 C1 3.3(6)
Ni2 N1 C2 C1 170.8(3)
C7 N2 C3 C4 10.8(5)
Ni2 N2 C3 C4 172.4(3)
C7 N2 C3 C2 -165.4(3)
Ni2 N2 C3 C2 -3.7(4)
N1 C2 C3 N2 9.9(4)
C1 C2 C3 N2 -172.6(3)
N1 C2 C3 C4 -165.9(3)
C1 C2 C3 C4 11.6(6)
N2 C3 C4 C5 -5.3(5)
C2 C3 C4 C5 170.2(3)
C3 C4 C5 C6 -1.9(5)
C4 C5 C6 C8 -173.0(3)
C4 C5 C6 C7 3.7(5)
C3 N2 C7 N3 171.2(3)
Ni2 N2 C7 N3 10.7(4)
C3 N2 C7 C6 -8.9(5)
Ni2 N2 C7 C6 -169.4(2)
C10 N3 C7 N2 -171.2(3)
Ni1 N3 C7 N2 -10.5(4)
C10 N3 C7 C6 9.0(5)
Ni1 N3 C7 C6 169.6(2)
C5 C6 C7 N2 1.7(5)
C8 C6 C7 N2 178.7(3)
C5 C6 C7 N3 -178.5(3)
C8 C6 C7 N3 -1.5(5)
C5 C6 C8 C9 172.8(4)
C7 C6 C8 C9 -3.9(5)
C6 C8 C9 C10 1.9(6)
C7 N3 C10 C9 -11.0(5)
Ni1 N3 C10 C9 -173.0(3)
C7 N3 C10 C11 165.4(3)
Ni1 N3 C10 C11 3.4(4)
C8 C9 C10 N3 5.6(5)
C8 C9 C10 C11 -170.2(4)
C25 N4 C11 C10 -177.5(3)
Ni1 N4 C11 C10 12.5(4)
C25 N4 C11 C12 -0.7(5)
Ni1 N4 C11 C12 -170.7(3)
N3 C10 C11 N4 -10.1(4)
C9 C10 C11 N4 165.9(3)
N3 C10 C11 C12 173.1(3)
C9 C10 C11 C12 -10.9(6)
C2 N1 C13 C18 80.2(4)
Ni2 N1 C13 C18 -87.0(3)
C2 N1 C13 C14 -106.7(4)
Ni2 N1 C13 C14 86.1(3)
C18 C13 C14 C15 -0.8(5)
N1 C13 C14 C15 -173.8(3)
C18 C13 C14 C22 179.2(3)
N1 C13 C14 C22 6.2(5)
C13 C14 C15 C16 0.9(6)
C22 C14 C15 C16 -179.2(4)
C14 C15 C16 C17 -0.3(6)
C15 C16 C17 C18 -0.4(6)
C16 C17 C18 C13 0.4(5)
C16 C17 C18 C19 179.4(4)
C14 C13 C18 C17 0.2(5)
N1 C13 C18 C17 173.0(3)
C14 C13 C18 C19 -178.8(3)
N1 C13 C18 C19 -6.0(5)
C17 C18 C19 C20 56.0(5)
C13 C18 C19 C20 -125.1(4)
C17 C18 C19 C21 -67.6(5)
C13 C18 C19 C21 111.4(4)
C15 C14 C22 C24 58.3(6)
C13 C14 C22 C24 -121.7(5)
C15 C14 C22 C23 -66.3(6)
C13 C14 C22 C23 113.7(5)
C11 N4 C25 C30 108.6(4)
Ni1 N4 C25 C30 -81.9(4)
C11 N4 C25 C26 -77.2(4)
Ni1 N4 C25 C26 92.3(3)
C30 C25 C26 C27 -3.9(5)
N4 C25 C26 C27 -177.8(3)
C30 C25 C26 C34 171.5(4)
N4 C25 C26 C34 -2.5(5)
C25 C26 C27 C28 0.7(6)
C34 C26 C27 C28 -174.7(4)
C26 C27 C28 C29 2.5(7)
C27 C28 C29 C30 -2.6(7)
C28 C29 C30 C25 -0.5(6)
C28 C29 C30 C31 179.3(4)
C26 C25 C30 C29 3.8(6)
N4 C25 C30 C29 178.0(3)
C26 C25 C30 C31 -176.0(4)
N4 C25 C30 C31 -1.8(6)
C29 C30 C31 C32 79.1(7)
C25 C30 C31 C32 -101.1(6)
C29 C30 C31 C33 -46.7(6)
C25 C30 C31 C33 133.1(5)
C27 C26 C34 C36 -49.6(5)
C25 C26 C34 C36 135.2(4)
C27 C26 C34 C35 73.3(5)
C25 C26 C34 C35 -101.8(4)
Ni1 N5 C37 C38 -54.9(4)
Ni2 N5 C37 C38 61.5(4)
Ni1 N5 C37 C42 125.6(3)
Ni2 N5 C37 C42 -118.0(3)
N5 C37 C38 C39 -178.6(4)
C42 C37 C38 C39 0.9(6)
C37 C38 C39 C40 -1.0(7)
C38 C39 C40 C41 0.5(7)
C39 C40 C41 C42 0.0(7)
C40 C41 C42 C37 0.0(6)
C40 C41 C42 C43 -178.6(4)
N5 C37 C42 C41 179.1(3)
C38 C37 C42 C41 -0.4(5)
N5 C37 C42 C43 -2.4(5)
C38 C37 C42 C43 178.1(3)
C41 C42 C43 C44 116.5(4)
C37 C42 C43 C44 -61.9(4)
C41 C42 C43 C46 -2.7(5)
C37 C42 C43 C46 178.9(3)
C41 C42 C43 C45 -121.2(4)
C37 C42 C43 C45 60.4(4)
C52 C47 C48 C49 0.0
C47 C48 C49 C50 0.0
C48 C49 C50 C51 0.0
C49 C50 C51 C52 0.0
C50 C51 C52 C47 0.0
C50 C51 C52 C53 -176.8(12)
C48 C47 C52 C51 0.0
C48 C47 C52 C53 176.7(12)
